data_7013117
loop_
_publ_author_name
'Sarsfield, Mark J.'
'Steele, Helen'
'Helliwell, Madeleine'
'Teat, Simon J.'

_publ_section_title
;
 Uranyl bis-iminophosphorane complexes with in- and out-of-plane
 equatorial coordinationElectronic supplementary information (ESI)
 available: Variable temperature 1H NMR spectra; Raman spectra; solid
 state diffuse reflectance electronic absorption spectra; luminescence
 spectra; interatomic distances of the optimised structures of 1* and
 2* from molecular modelling calculations. See
 http://www.rsc.org/suppdata/dt/b3/b304602h/
;
_journal_issue 17
_journal_name_full 'Dalton Transactions'
_journal_page_first 3443
_journal_paper_doi 10.1039/b304602h
_journal_year 2003
_chemical_formula_sum 'C60.5 H77 Cl3 N6 O4 P4 Si4 U2'
_chemical_formula_weight 1770.93
_chemical_name_systematic
;
?
;
_space_group_IT_number 2
_symmetry_cell_setting triclinic
_symmetry_space_group_name_Hall '-P 1'
_symmetry_space_group_name_H-M 'P -1'
_atom_sites_solution_hydrogens geom
_atom_sites_solution_primary direct
_atom_sites_solution_secondary difmap
_audit_creation_method SHELXL-97
_cell_angle_alpha 107.595(3)
_cell_angle_beta 93.089(3)
_cell_angle_gamma 103.350(3)
_cell_formula_units_Z 1
_cell_length_a 11.295(2)
_cell_length_b 12.479(2)
_cell_length_c 14.211(3)
_cell_measurement_temperature 150(2)
_cell_volume 1841.1(6)
_computing_cell_refinement 'Bruker SMART'
_computing_data_collection 'Bruker SMART'
_computing_data_reduction 'Bruker SAINT'
_computing_molecular_graphics 'Bruker SHELXTL'
_computing_publication_material 'Bruker SHELXTL'
_computing_structure_refinement 'SHELXL-97 (Sheldrick, 1997)'
_computing_structure_solution 'SHELXS-97 (Sheldrick, 1990)'
_diffrn_ambient_temperature 150(2)
_diffrn_measured_fraction_theta_full 0.918
_diffrn_measured_fraction_theta_max 0.918
_diffrn_measurement_device_type 'CCD area detector'
_diffrn_measurement_method 'phi and omega scans'
_diffrn_radiation_monochromator graphite
_diffrn_radiation_source 'fine-focus sealed tube'
_diffrn_radiation_type MoK\a
_diffrn_radiation_wavelength 0.69380
_diffrn_reflns_av_R_equivalents 0.0500
_diffrn_reflns_av_sigmaI/netI 0.0977
_diffrn_reflns_limit_h_max 13
_diffrn_reflns_limit_h_min -13
_diffrn_reflns_limit_k_max 14
_diffrn_reflns_limit_k_min -14
_diffrn_reflns_limit_l_max 16
_diffrn_reflns_limit_l_min -16
_diffrn_reflns_number 8211
_diffrn_reflns_theta_full 24.39
_diffrn_reflns_theta_max 24.39
_diffrn_reflns_theta_min 1.73
_exptl_absorpt_coefficient_mu 4.698
_exptl_absorpt_correction_T_max 0.9545
_exptl_absorpt_correction_T_min 0.7990
_exptl_absorpt_correction_type multi-scan
_exptl_absorpt_process_details SADABS
_exptl_crystal_density_diffrn 1.597
_exptl_crystal_density_meas 0
_exptl_crystal_density_method 'not measured'
_exptl_crystal_F_000 865
_exptl_crystal_size_max 0.05
_exptl_crystal_size_mid 0.03
_exptl_crystal_size_min 0.01
_refine_diff_density_max 5.043
_refine_diff_density_min -2.409
_refine_diff_density_rms 0.217
_refine_ls_extinction_method none
_refine_ls_goodness_of_fit_ref 1.009
_refine_ls_hydrogen_treatment mixed
_refine_ls_matrix_type full
_refine_ls_number_parameters 340
_refine_ls_number_reflns 5977
_refine_ls_number_restraints 0
_refine_ls_restrained_S_all 1.009
_refine_ls_R_factor_all 0.0921
_refine_ls_R_factor_gt 0.0718
_refine_ls_shift/su_max 0.002
_refine_ls_shift/su_mean 0.000
_refine_ls_structure_factor_coef Fsqd
_refine_ls_weighting_details 'calc w=1/[\s^2^(Fo^2^)+(0.1273P)^2^+0.0000P] where P=(Fo^2^+2Fc^2^)/3'
_refine_ls_weighting_scheme calc
_refine_ls_wR_factor_gt 0.1848
_refine_ls_wR_factor_ref 0.1962
_reflns_number_gt 4509
_reflns_number_total 5977
_reflns_threshold_expression >2sigma(I)
_cod_data_source_file b304602h.txt
_cod_data_source_block ms164
_cod_depositor_comments
;
The following automatic conversions were performed:
'_symmetry_cell_setting' value 'Triclinic' changed to 'triclinic'
according to '/home/saulius/struct/CIF-dictionaries/cif_core.dic'
dictionary named 'cif_core.dic' version 2.4.1 from 2010-06-29.

Automatic conversion script
Id: cif_fix_enum 1527 2010-12-29 10:47:43Z saulius 
;
_cod_original_cell_volume 1841.2(6)
_cod_original_sg_symbol_H-M P-1
_cod_original_formula_sum 'C60.50 H77 Cl3 N6 O4 P4 Si4 U2'
_cod_database_code 7013117

loop_
_symmetry_equiv_pos_as_xyz
'x, y, z'
'-x, -y, -z'

loop_
_atom_site_label
_atom_site_type_symbol
_atom_site_fract_x
_atom_site_fract_y
_atom_site_fract_z
_atom_site_U_iso_or_equiv
_atom_site_adp_type
_atom_site_occupancy
_atom_site_symmetry_multiplicity
_atom_site_calc_flag
_atom_site_refinement_flags
_atom_site_disorder_assembly
_atom_site_disorder_group
U1 U 0.38023(4) 0.48669(4) 0.61846(3) 0.0425(2) Uani 1 1 d . . .
Si1 Si 0.4261(4) 0.8135(4) 0.7825(3) 0.0613(10) Uani 1 1 d . . .
Si2 Si 0.2579(3) 0.1450(3) 0.5514(3) 0.0488(8) Uani 1 1 d . . .
Cl1 Cl 0.5318(3) 0.6467(3) 0.5464(3) 0.0600(9) Uani 1 1 d . . .
O1 O 0.5020(8) 0.4874(9) 0.7009(7) 0.056(2) Uani 1 1 d . . .
O2 O 0.2613(8) 0.4866(8) 0.5333(7) 0.053(2) Uani 1 1 d . . .
N1 N 0.3462(10) 0.6715(10) 0.7463(9) 0.054(3) Uani 1 1 d . . .
N2 N 0.2306(10) 0.4677(11) 0.7341(9) 0.058(3) Uani 1 1 d . . .
N3 N 0.2628(9) 0.2894(9) 0.6217(8) 0.047(2) Uani 1 1 d . . .
P1 P 0.2390(3) 0.6016(3) 0.7911(3) 0.0519(8) Uani 1 1 d . . .
P2 P 0.1766(3) 0.3303(3) 0.7003(3) 0.0492(8) Uani 1 1 d . . .
C1 C 0.5872(19) 0.825(2) 0.8171(15) 0.103(7) Uani 1 1 d . . .
H1A H 0.5934 0.7733 0.8566 0.155 Uiso 1 1 calc R . .
H1B H 0.6290 0.9051 0.8567 0.155 Uiso 1 1 calc R . .
H1C H 0.6260 0.8011 0.7568 0.155 Uiso 1 1 calc R . .
C2 C 0.412(2) 0.8824(16) 0.6838(14) 0.091(6) Uani 1 1 d . . .
H2A H 0.4439 0.8412 0.6245 0.137 Uiso 1 1 calc R . .
H2B H 0.4590 0.9642 0.7087 0.137 Uiso 1 1 calc R . .
H2C H 0.3253 0.8779 0.6664 0.137 Uiso 1 1 calc R . .
C3 C 0.367(3) 0.8968(19) 0.8946(15) 0.118(8) Uani 1 1 d . . .
H3A H 0.2796 0.8902 0.8779 0.177 Uiso 1 1 calc R . .
H3B H 0.4128 0.9789 0.9159 0.177 Uiso 1 1 calc R . .
H3C H 0.3771 0.8649 0.9487 0.177 Uiso 1 1 calc R . .
C4 C 0.0880(8) 0.6247(11) 0.7661(8) 0.068(4) Uani 1 1 d G . .
C5 C 0.0730(10) 0.6828(11) 0.6986(9) 0.091(6) Uani 1 1 d G . .
H5 H 0.1424 0.7186 0.6738 0.109 Uiso 1 1 calc R . .
C6 C -0.0436(12) 0.6884(14) 0.6676(9) 0.106(7) Uani 1 1 d G . .
H6 H -0.0538 0.7281 0.6215 0.127 Uiso 1 1 calc R . .
C7 C -0.1451(9) 0.6360(14) 0.7039(10) 0.125(10) Uani 1 1 d G . .
H7 H -0.2248 0.6398 0.6827 0.150 Uiso 1 1 calc R . .
C8 C -0.1301(8) 0.5779(12) 0.7714(10) 0.096(7) Uani 1 1 d G . .
H8 H -0.1995 0.5420 0.7962 0.115 Uiso 1 1 calc R . .
C9 C -0.0135(10) 0.5722(11) 0.8024(9) 0.094(6) Uani 1 1 d G . .
H9 H -0.0032 0.5325 0.8485 0.113 Uiso 1 1 calc R . .
C10 C 0.2686(9) 0.6294(10) 0.9228(6) 0.062(4) Uani 1 1 d G . .
C11 C 0.2121(10) 0.6988(12) 0.9920(7) 0.095(7) Uani 1 1 d G . .
H11 H 0.1558 0.7352 0.9704 0.114 Uiso 1 1 calc R . .
C12 C 0.2380(12) 0.7148(14) 1.0928(7) 0.125(10) Uani 1 1 d G . .
H12 H 0.1994 0.7623 1.1401 0.150 Uiso 1 1 calc R . .
C13 C 0.3204(12) 0.6615(14) 1.1244(6) 0.106(7) Uani 1 1 d G . .
H13 H 0.3381 0.6725 1.1933 0.127 Uiso 1 1 calc R . .
C14 C 0.3769(11) 0.5921(12) 1.0552(9) 0.100(7) Uani 1 1 d G . .
H14 H 0.4332 0.5557 1.0768 0.120 Uiso 1 1 calc R . .
C15 C 0.3510(10) 0.5761(10) 0.9544(8) 0.081(5) Uani 1 1 d G . .
H15 H 0.3896 0.5286 0.9071 0.097 Uiso 1 1 calc R . .
C16 C 0.0159(6) 0.2940(9) 0.6541(7) 0.055(3) Uani 1 1 d G . .
C17 C -0.0164(8) 0.3525(9) 0.5917(8) 0.071(4) Uani 1 1 d G . .
H17 H 0.0453 0.4062 0.5741 0.086 Uiso 1 1 calc R . .
C18 C -0.1389(9) 0.3323(11) 0.5551(8) 0.078(5) Uani 1 1 d G . .
H18 H -0.1610 0.3723 0.5124 0.093 Uiso 1 1 calc R . .
C19 C -0.2291(6) 0.2536(11) 0.5808(9) 0.085(5) Uani 1 1 d G . .
H19 H -0.3129 0.2398 0.5558 0.102 Uiso 1 1 calc R . .
C20 C -0.1968(7) 0.1951(9) 0.6432(9) 0.073(5) Uani 1 1 d G . .
H20 H -0.2585 0.1414 0.6609 0.088 Uiso 1 1 calc R . .
C21 C -0.0743(8) 0.2153(9) 0.6799(7) 0.064(4) Uani 1 1 d G . .
H21 H -0.0522 0.1753 0.7225 0.077 Uiso 1 1 calc R . .
C22 C 0.1887(9) 0.2891(11) 0.8108(6) 0.056(3) Uani 1 1 d G . .
C23 C 0.1116(9) 0.3158(13) 0.8825(8) 0.093(6) Uani 1 1 d G . .
H23 H 0.0441 0.3448 0.8690 0.112 Uiso 1 1 calc R . .
C24 C 0.1332(13) 0.3001(17) 0.9740(8) 0.129(10) Uani 1 1 d G . .
H24 H 0.0805 0.3183 1.0230 0.155 Uiso 1 1 calc R . .
C25 C 0.2319(13) 0.2577(17) 0.9939(8) 0.135(10) Uani 1 1 d G . .
H25 H 0.2467 0.2469 1.0564 0.162 Uiso 1 1 calc R . .
C26 C 0.3090(11) 0.2310(15) 0.9222(10) 0.116(8) Uani 1 1 d G . .
H26 H 0.3765 0.2020 0.9357 0.139 Uiso 1 1 calc R . .
C27 C 0.2874(10) 0.2467(12) 0.8307(8) 0.089(6) Uani 1 1 d G . .
H27 H 0.3401 0.2285 0.7817 0.107 Uiso 1 1 calc R . .
C28 C 0.1506(13) 0.0371(14) 0.5939(14) 0.067(4) Uani 1 1 d . . .
H28A H 0.1799 0.0456 0.6626 0.101 Uiso 1 1 calc R . .
H28B H 0.1467 -0.0418 0.5506 0.101 Uiso 1 1 calc R . .
H28C H 0.0686 0.0506 0.5908 0.101 Uiso 1 1 calc R . .
C29 C 0.4147(13) 0.1236(14) 0.5663(13) 0.065(4) Uani 1 1 d . . .
H29A H 0.4733 0.1827 0.5479 0.097 Uiso 1 1 calc R . .
H29B H 0.4153 0.0459 0.5231 0.097 Uiso 1 1 calc R . .
H29C H 0.4381 0.1310 0.6359 0.097 Uiso 1 1 calc R . .
C30 C 0.2046(15) 0.1145(14) 0.4180(13) 0.073(4) Uani 1 1 d . . .
H30A H 0.1171 0.1117 0.4095 0.109 Uiso 1 1 calc R . .
H30B H 0.2170 0.0395 0.3787 0.109 Uiso 1 1 calc R . .
H30C H 0.2515 0.1762 0.3951 0.109 Uiso 1 1 calc R . .
Cl1S Cl 0.123(2) 0.953(2) 0.1122(16) 0.097(6) Uiso 0.25 1 d P . .
Cl2S Cl 0.025(4) 0.936(3) -0.077(3) 0.164(12) Uiso 0.25 1 d P . .
C1S C 0.099(6) 0.980(6) 0.048(5) 0.066(15) Uiso 0.25 1 d P . .

loop_
_atom_site_aniso_label
_atom_site_aniso_U_11
_atom_site_aniso_U_22
_atom_site_aniso_U_33
_atom_site_aniso_U_23
_atom_site_aniso_U_13
_atom_site_aniso_U_12
U1 0.0394(3) 0.0362(3) 0.0602(3) 0.0239(2) 0.01589(19) 0.01236(19)
Si1 0.069(3) 0.049(3) 0.059(2) 0.0120(19) 0.0054(19) 0.010(2)
Si2 0.0386(18) 0.038(2) 0.076(2) 0.0276(18) 0.0131(16) 0.0085(15)
Cl1 0.073(2) 0.0338(18) 0.078(2) 0.0208(16) 0.0373(18) 0.0127(16)
O1 0.052(5) 0.062(6) 0.060(5) 0.024(5) 0.017(4) 0.017(5)
O2 0.049(5) 0.050(6) 0.063(5) 0.020(5) 0.013(4) 0.015(4)
N1 0.043(6) 0.048(7) 0.070(7) 0.016(6) 0.012(5) 0.013(5)
N2 0.042(6) 0.058(8) 0.081(8) 0.028(6) 0.016(5) 0.016(5)
N3 0.038(5) 0.038(6) 0.070(7) 0.025(5) 0.014(5) 0.006(4)
P1 0.0464(19) 0.054(2) 0.061(2) 0.0200(18) 0.0124(15) 0.0220(17)
P2 0.0377(17) 0.050(2) 0.068(2) 0.0298(18) 0.0153(15) 0.0113(15)
C1 0.089(14) 0.124(19) 0.081(12) 0.027(13) -0.015(10) 0.011(13)
C2 0.137(17) 0.055(11) 0.092(13) 0.030(10) 0.013(12) 0.039(11)
C3 0.18(2) 0.071(14) 0.081(13) -0.003(11) 0.051(14) 0.013(14)
C4 0.062(9) 0.070(11) 0.075(10) 0.017(8) 0.024(8) 0.027(8)
C5 0.084(12) 0.136(18) 0.092(12) 0.066(13) 0.024(10) 0.060(13)
C6 0.097(15) 0.15(2) 0.109(15) 0.055(15) 0.027(12) 0.073(15)
C7 0.098(16) 0.22(3) 0.084(13) 0.053(17) 0.013(11) 0.100(19)
C8 0.057(10) 0.111(17) 0.102(14) -0.001(12) 0.019(9) 0.035(11)
C9 0.086(13) 0.116(17) 0.102(13) 0.034(12) 0.035(10) 0.063(12)
C10 0.044(7) 0.061(10) 0.078(10) 0.021(8) 0.014(7) 0.009(7)
C11 0.086(13) 0.15(2) 0.071(11) 0.038(12) 0.028(9) 0.069(14)
C12 0.088(14) 0.23(3) 0.054(10) 0.031(14) 0.021(9) 0.063(17)
C13 0.071(12) 0.18(2) 0.079(12) 0.055(14) 0.007(9) 0.033(14)
C14 0.101(15) 0.101(17) 0.094(14) 0.019(12) -0.022(12) 0.042(13)
C15 0.070(11) 0.097(14) 0.080(11) 0.026(10) -0.003(8) 0.035(10)
C16 0.045(7) 0.059(9) 0.068(8) 0.027(7) 0.019(6) 0.015(6)
C17 0.054(9) 0.074(12) 0.099(12) 0.043(10) 0.008(8) 0.023(8)
C18 0.056(9) 0.101(15) 0.089(11) 0.041(11) 0.000(8) 0.032(10)
C19 0.045(9) 0.100(15) 0.101(13) 0.021(11) 0.002(8) 0.017(9)
C20 0.042(8) 0.071(11) 0.092(12) 0.014(9) 0.019(8) 0.003(7)
C21 0.061(9) 0.056(10) 0.081(10) 0.030(8) 0.025(7) 0.013(7)
C22 0.049(8) 0.054(9) 0.073(9) 0.029(7) 0.018(6) 0.014(6)
C23 0.056(9) 0.16(2) 0.089(12) 0.075(13) 0.032(8) 0.033(11)
C24 0.105(16) 0.24(3) 0.100(15) 0.102(19) 0.052(12) 0.087(19)
C25 0.104(17) 0.24(3) 0.127(18) 0.11(2) 0.050(14) 0.08(2)
C26 0.099(15) 0.16(2) 0.126(18) 0.081(17) 0.015(13) 0.048(15)
C27 0.063(10) 0.118(17) 0.107(14) 0.061(13) 0.003(9) 0.030(10)
C28 0.054(8) 0.051(9) 0.103(12) 0.036(9) 0.023(8) 0.007(7)
C29 0.054(8) 0.059(10) 0.104(11) 0.047(9) 0.033(8) 0.025(7)
C30 0.067(10) 0.049(10) 0.092(11) 0.025(9) 0.007(8) -0.007(7)

loop_
_atom_type_symbol
_atom_type_description
_atom_type_scat_dispersion_real
_atom_type_scat_dispersion_imag
_atom_type_scat_source
C C 0.0033 0.0016 'International Tables Vol C Tables 4.2.6.8 and 6.1.1.4'
H H 0.0000 0.0000 'International Tables Vol C Tables 4.2.6.8 and 6.1.1.4'
N N 0.0061 0.0033 'International Tables Vol C Tables 4.2.6.8 and 6.1.1.4'
O O 0.0106 0.0060 'International Tables Vol C Tables 4.2.6.8 and 6.1.1.4'
Si Si 0.0817 0.0704 'International Tables Vol C Tables 4.2.6.8 and 6.1.1.4'
P P 0.1023 0.0942 'International Tables Vol C Tables 4.2.6.8 and 6.1.1.4'
Cl Cl 0.1484 0.1585 'International Tables Vol C Tables 4.2.6.8 and 6.1.1.4'
U U -9.6767 9.6646 'International Tables Vol C Tables 4.2.6.8 and 6.1.1.4'

loop_
_geom_angle_atom_site_label_1
_geom_angle_atom_site_label_2
_geom_angle_atom_site_label_3
_geom_angle
_geom_angle_site_symmetry_1
_geom_angle_site_symmetry_3
_geom_angle_publ_flag
O1 U1 O2 178.3(4) . . ?
O1 U1 N2 93.4(4) . . ?
O2 U1 N2 88.3(4) . . ?
O1 U1 N3 90.7(4) . . ?
O2 U1 N3 90.3(4) . . ?
N2 U1 N3 58.6(4) . . ?
O1 U1 N1 90.5(4) . . ?
O2 U1 N1 90.2(4) . . ?
N2 U1 N1 60.1(4) . . ?
N3 U1 N1 118.7(3) . . ?
O1 U1 Cl1 92.4(3) . . ?
O2 U1 Cl1 86.2(3) . . ?
N2 U1 Cl1 143.5(3) . . ?
N3 U1 Cl1 157.3(3) . . ?
N1 U1 Cl1 83.8(3) . . ?
O1 U1 Cl1 91.9(3) . 2_666 ?
O2 U1 Cl1 86.8(3) . 2_666 ?
N2 U1 Cl1 141.5(3) . 2_666 ?
N3 U1 Cl1 83.2(2) . 2_666 ?
N1 U1 Cl1 157.9(3) . 2_666 ?
Cl1 U1 Cl1 74.15(11) . 2_666 ?
O1 U1 P1 93.7(3) . . ?
O2 U1 P1 87.8(3) . . ?
N2 U1 P1 29.8(3) . . ?
N3 U1 P1 88.4(2) . . ?
N1 U1 P1 30.3(3) . . ?
Cl1 U1 P1 113.81(10) . . ?
Cl1 U1 P1 170.06(10) 2_666 . ?
O1 U1 P2 94.6(3) . . ?
O2 U1 P2 86.9(3) . . ?
N2 U1 P2 29.5(3) . . ?
N3 U1 P2 29.3(2) . . ?
N1 U1 P2 89.6(3) . . ?
Cl1 U1 P2 170.46(9) . . ?
Cl1 U1 P2 112.08(10) 2_666 . ?
P1 U1 P2 59.25(10) . . ?
N1 Si1 C1 109.0(9) . . ?
N1 Si1 C3 109.1(9) . . ?
C1 Si1 C3 108.2(11) . . ?
N1 Si1 C2 112.9(8) . . ?
C1 Si1 C2 109.7(11) . . ?
C3 Si1 C2 107.8(10) . . ?
N3 Si2 C30 111.0(7) . . ?
N3 Si2 C28 112.0(6) . . ?
C30 Si2 C28 106.9(8) . . ?
N3 Si2 C29 108.4(6) . . ?
C30 Si2 C29 110.1(8) . . ?
C28 Si2 C29 108.4(7) . . ?
U1 Cl1 U1 105.85(11) . 2_666 ?
P1 N1 Si1 132.6(7) . . ?
P1 N1 U1 94.7(5) . . ?
Si1 N1 U1 131.9(6) . . ?
P2 N2 P1 157.4(8) . . ?
P2 N2 U1 101.5(5) . . ?
P1 N2 U1 100.7(6) . . ?
P2 N3 Si2 127.1(6) . . ?
P2 N3 U1 98.6(5) . . ?
Si2 N3 U1 133.9(5) . . ?
N2 P1 N1 104.3(6) . . ?
N2 P1 C10 109.0(6) . . ?
N1 P1 C10 114.3(6) . . ?
N2 P1 C4 107.3(6) . . ?
N1 P1 C4 114.4(6) . . ?
C10 P1 C4 107.2(5) . . ?
N2 P1 U1 49.5(4) . . ?
N1 P1 U1 54.9(4) . . ?
C10 P1 U1 129.7(3) . . ?
C4 P1 U1 122.1(4) . . ?
N3 P2 N2 100.8(6) . . ?
N3 P2 C16 116.1(6) . . ?
N2 P2 C16 109.2(5) . . ?
N3 P2 C22 115.9(5) . . ?
N2 P2 C22 106.6(6) . . ?
C16 P2 C22 107.5(4) . . ?
N3 P2 U1 52.1(4) . . ?
N2 P2 U1 49.1(4) . . ?
C16 P2 U1 122.2(3) . . ?
C22 P2 U1 129.1(4) . . ?
Si1 C1 H1A 109.5 . . ?
Si1 C1 H1B 109.5 . . ?
H1A C1 H1B 109.5 . . ?
Si1 C1 H1C 109.5 . . ?
H1A C1 H1C 109.5 . . ?
H1B C1 H1C 109.5 . . ?
Si1 C2 H2A 109.5 . . ?
Si1 C2 H2B 109.5 . . ?
H2A C2 H2B 109.5 . . ?
Si1 C2 H2C 109.5 . . ?
H2A C2 H2C 109.5 . . ?
H2B C2 H2C 109.5 . . ?
Si1 C3 H3A 109.5 . . ?
Si1 C3 H3B 109.5 . . ?
H3A C3 H3B 109.5 . . ?
Si1 C3 H3C 109.5 . . ?
H3A C3 H3C 109.5 . . ?
H3B C3 H3C 109.5 . . ?
C5 C4 C9 120.0 . . ?
C5 C4 P1 118.3(6) . . ?
C9 C4 P1 121.1(6) . . ?
C4 C5 C6 120.0 . . ?
C4 C5 H5 120.0 . . ?
C6 C5 H5 120.0 . . ?
C7 C6 C5 120.0 . . ?
C7 C6 H6 120.0 . . ?
C5 C6 H6 120.0 . . ?
C8 C7 C6 120.0 . . ?
C8 C7 H7 120.0 . . ?
C6 C7 H7 120.0 . . ?
C7 C8 C9 120.0 . . ?
C7 C8 H8 120.0 . . ?
C9 C8 H8 120.0 . . ?
C8 C9 C4 120.0 . . ?
C8 C9 H9 120.0 . . ?
C4 C9 H9 120.0 . . ?
C11 C10 C15 120.0 . . ?
C11 C10 P1 123.2(6) . . ?
C15 C10 P1 116.8(6) . . ?
C12 C11 C10 120.0 . . ?
C12 C11 H11 120.0 . . ?
C10 C11 H11 120.0 . . ?
C11 C12 C13 120.0 . . ?
C11 C12 H12 120.0 . . ?
C13 C12 H12 120.0 . . ?
C14 C13 C12 120.0 . . ?
C14 C13 H13 120.0 . . ?
C12 C13 H13 120.0 . . ?
C13 C14 C15 120.0 . . ?
C13 C14 H14 120.0 . . ?
C15 C14 H14 120.0 . . ?
C14 C15 C10 120.0 . . ?
C14 C15 H15 120.0 . . ?
C10 C15 H15 120.0 . . ?
C17 C16 C21 120.0 . . ?
C17 C16 P2 116.2(5) . . ?
C21 C16 P2 123.8(5) . . ?
C16 C17 C18 120.0 . . ?
C16 C17 H17 120.0 . . ?
C18 C17 H17 120.0 . . ?
C17 C18 C19 120.0 . . ?
C17 C18 H18 120.0 . . ?
C19 C18 H18 120.0 . . ?
C20 C19 C18 120.0 . . ?
C20 C19 H19 120.0 . . ?
C18 C19 H19 120.0 . . ?
C21 C20 C19 120.0 . . ?
C21 C20 H20 120.0 . . ?
C19 C20 H20 120.0 . . ?
C20 C21 C16 120.0 . . ?
C20 C21 H21 120.0 . . ?
C16 C21 H21 120.0 . . ?
C23 C22 C27 120.0 . . ?
C23 C22 P2 120.3(6) . . ?
C27 C22 P2 119.0(5) . . ?
C22 C23 C24 120.0 . . ?
C22 C23 H23 120.0 . . ?
C24 C23 H23 120.0 . . ?
C25 C24 C23 120.0 . . ?
C25 C24 H24 120.0 . . ?
C23 C24 H24 120.0 . . ?
C26 C25 C24 120.0 . . ?
C26 C25 H25 120.0 . . ?
C24 C25 H25 120.0 . . ?
C25 C26 C27 120.0 . . ?
C25 C26 H26 120.0 . . ?
C27 C26 H26 120.0 . . ?
C26 C27 C22 120.0 . . ?
C26 C27 H27 120.0 . . ?
C22 C27 H27 120.0 . . ?
Si2 C28 H28A 109.5 . . ?
Si2 C28 H28B 109.5 . . ?
H28A C28 H28B 109.5 . . ?
Si2 C28 H28C 109.5 . . ?
H28A C28 H28C 109.5 . . ?
H28B C28 H28C 109.5 . . ?
Si2 C29 H29A 109.5 . . ?
Si2 C29 H29B 109.5 . . ?
H29A C29 H29B 109.5 . . ?
Si2 C29 H29C 109.5 . . ?
H29A C29 H29C 109.5 . . ?
H29B C29 H29C 109.5 . . ?
Si2 C30 H30A 109.5 . . ?
Si2 C30 H30B 109.5 . . ?
H30A C30 H30B 109.5 . . ?
Si2 C30 H30C 109.5 . . ?
H30A C30 H30C 109.5 . . ?
H30B C30 H30C 109.5 . . ?
C1S Cl2S C1S 97(3) . 2_575 ?
C1S Cl2S Cl2S 51(2) . 2_575 ?
C1S Cl2S Cl2S 46(2) 2_575 2_575 ?
Cl1S C1S Cl2S 147(6) . . ?
Cl1S C1S Cl2S 110(4) . 2_575 ?
Cl2S C1S Cl2S 83(3) . 2_575 ?

loop_
_geom_bond_atom_site_label_1
_geom_bond_atom_site_label_2
_geom_bond_distance
_geom_bond_site_symmetry_2
_geom_bond_publ_flag
U1 O1 1.755(9) . ?
U1 O2 1.759(9) . ?
U1 N2 2.442(11) . ?
U1 N3 2.528(10) . ?
U1 N1 2.593(11) . ?
U1 Cl1 2.795(3) . ?
U1 Cl1 2.812(3) 2_666 ?
U1 P1 3.158(3) . ?
U1 P2 3.169(3) . ?
Si1 N1 1.697(12) . ?
Si1 C1 1.82(2) . ?
Si1 C3 1.871(19) . ?
Si1 C2 1.872(18) . ?
Si2 N3 1.763(11) . ?
Si2 C30 1.855(18) . ?
Si2 C28 1.860(14) . ?
Si2 C29 1.862(13) . ?
Cl1 U1 2.812(3) 2_666 ?
N1 P1 1.600(12) . ?
N2 P2 1.591(13) . ?
N2 P1 1.599(13) . ?
N3 P2 1.568(10) . ?
P1 C10 1.796(8) . ?
P1 C4 1.828(8) . ?
P2 C16 1.801(7) . ?
P2 C22 1.802(8) . ?
C1 H1A 0.9800 . ?
C1 H1B 0.9800 . ?
C1 H1C 0.9800 . ?
C2 H2A 0.9800 . ?
C2 H2B 0.9800 . ?
C2 H2C 0.9800 . ?
C3 H3A 0.9800 . ?
C3 H3B 0.9800 . ?
C3 H3C 0.9800 . ?
C4 C5 1.3900 . ?
C4 C9 1.3900 . ?
C5 C6 1.3900 . ?
C5 H5 0.9500 . ?
C6 C7 1.3900 . ?
C6 H6 0.9500 . ?
C7 C8 1.3900 . ?
C7 H7 0.9500 . ?
C8 C9 1.3900 . ?
C8 H8 0.9500 . ?
C9 H9 0.9500 . ?
C10 C11 1.3900 . ?
C10 C15 1.3900 . ?
C11 C12 1.3900 . ?
C11 H11 0.9500 . ?
C12 C13 1.3900 . ?
C12 H12 0.9500 . ?
C13 C14 1.3900 . ?
C13 H13 0.9500 . ?
C14 C15 1.3900 . ?
C14 H14 0.9500 . ?
C15 H15 0.9500 . ?
C16 C17 1.3900 . ?
C16 C21 1.3900 . ?
C17 C18 1.3900 . ?
C17 H17 0.9500 . ?
C18 C19 1.3900 . ?
C18 H18 0.9500 . ?
C19 C20 1.3900 . ?
C19 H19 0.9500 . ?
C20 C21 1.3900 . ?
C20 H20 0.9500 . ?
C21 H21 0.9500 . ?
C22 C23 1.3900 . ?
C22 C27 1.3900 . ?
C23 C24 1.3900 . ?
C23 H23 0.9500 . ?
C24 C25 1.3900 . ?
C24 H24 0.9500 . ?
C25 C26 1.3900 . ?
C25 H25 0.9500 . ?
C26 C27 1.3900 . ?
C26 H26 0.9500 . ?
C27 H27 0.9500 . ?
C28 H28A 0.9800 . ?
C28 H28B 0.9800 . ?
C28 H28C 0.9800 . ?
C29 H29A 0.9800 . ?
C29 H29B 0.9800 . ?
C29 H29C 0.9800 . ?
C30 H30A 0.9800 . ?
C30 H30B 0.9800 . ?
C30 H30C 0.9800 . ?
Cl1S C1S 1.10(6) . ?
Cl2S C1S 1.78(7) . ?
Cl2S C1S 1.92(7) 2_575 ?
Cl2S Cl2S 2.46(7) 2_575 ?
C1S Cl2S 1.92(7) 2_575 ?

loop_
_geom_torsion_atom_site_label_1
_geom_torsion_atom_site_label_2
_geom_torsion_atom_site_label_3
_geom_torsion_atom_site_label_4
_geom_torsion
_geom_torsion_site_symmetry_1
_geom_torsion_site_symmetry_2
_geom_torsion_site_symmetry_3
_geom_torsion_site_symmetry_4
_geom_torsion_publ_flag
O1 U1 Cl1 U1 91.3(3) . . . 2_666 ?
O2 U1 Cl1 U1 -87.8(3) . . . 2_666 ?
N2 U1 Cl1 U1 -169.7(5) . . . 2_666 ?
N3 U1 Cl1 U1 -6.2(7) . . . 2_666 ?
N1 U1 Cl1 U1 -178.4(3) . . . 2_666 ?
Cl1 U1 Cl1 U1 0.0 2_666 . . 2_666 ?
P1 U1 Cl1 U1 -173.66(10) . . . 2_666 ?
P2 U1 Cl1 U1 -132.0(6) . . . 2_666 ?
C1 Si1 N1 P1 116.0(11) . . . . ?
C3 Si1 N1 P1 -2.1(15) . . . . ?
C2 Si1 N1 P1 -121.9(11) . . . . ?
C1 Si1 N1 U1 -51.6(11) . . . . ?
C3 Si1 N1 U1 -169.7(11) . . . . ?
C2 Si1 N1 U1 70.5(10) . . . . ?
O1 U1 N1 P1 -96.3(5) . . . . ?
O2 U1 N1 P1 85.2(5) . . . . ?
N2 U1 N1 P1 -2.7(4) . . . . ?
N3 U1 N1 P1 -5.2(6) . . . . ?
Cl1 U1 N1 P1 171.4(5) . . . . ?
Cl1 U1 N1 P1 167.3(3) 2_666 . . . ?
P2 U1 N1 P1 -1.8(4) . . . . ?
O1 U1 N1 Si1 74.5(8) . . . . ?
O2 U1 N1 Si1 -103.9(8) . . . . ?
N2 U1 N1 Si1 168.2(9) . . . . ?
N3 U1 N1 Si1 165.6(7) . . . . ?
Cl1 U1 N1 Si1 -17.8(8) . . . . ?
Cl1 U1 N1 Si1 -21.8(13) 2_666 . . . ?
P1 U1 N1 Si1 170.9(12) . . . . ?
P2 U1 N1 Si1 169.1(8) . . . . ?
O1 U1 N2 P2 -93.3(6) . . . . ?
O2 U1 N2 P2 86.8(6) . . . . ?
N3 U1 N2 P2 -4.5(4) . . . . ?
N1 U1 N2 P2 178.1(7) . . . . ?
Cl1 U1 N2 P2 168.1(2) . . . . ?
Cl1 U1 N2 P2 4.1(8) 2_666 . . . ?
P1 U1 N2 P2 175.3(10) . . . . ?
O1 U1 N2 P1 91.4(6) . . . . ?
O2 U1 N2 P1 -88.5(6) . . . . ?
N3 U1 N2 P1 -179.9(7) . . . . ?
N1 U1 N2 P1 2.7(5) . . . . ?
Cl1 U1 N2 P1 -7.2(9) . . . . ?
Cl1 U1 N2 P1 -171.3(2) 2_666 . . . ?
P2 U1 N2 P1 -175.3(10) . . . . ?
C30 Si2 N3 P2 110.4(9) . . . . ?
C28 Si2 N3 P2 -9.0(11) . . . . ?
C29 Si2 N3 P2 -128.5(9) . . . . ?
C30 Si2 N3 U1 -61.2(9) . . . . ?
C28 Si2 N3 U1 179.4(8) . . . . ?
C29 Si2 N3 U1 59.8(9) . . . . ?
O1 U1 N3 P2 98.1(5) . . . . ?
O2 U1 N3 P2 -83.3(5) . . . . ?
N2 U1 N3 P2 4.6(4) . . . . ?
N1 U1 N3 P2 7.1(6) . . . . ?
Cl1 U1 N3 P2 -164.1(3) . . . . ?
Cl1 U1 N3 P2 -170.1(5) 2_666 . . . ?
P1 U1 N3 P2 4.5(4) . . . . ?
O1 U1 N3 Si2 -88.6(8) . . . . ?
O2 U1 N3 Si2 90.0(8) . . . . ?
N2 U1 N3 Si2 177.8(9) . . . . ?
N1 U1 N3 Si2 -179.6(7) . . . . ?
Cl1 U1 N3 Si2 9.2(13) . . . . ?
Cl1 U1 N3 Si2 3.2(7) 2_666 . . . ?
P1 U1 N3 Si2 177.8(7) . . . . ?
P2 U1 N3 Si2 173.3(11) . . . . ?
P2 N2 P1 N1 -172(2) . . . . ?
U1 N2 P1 N1 -4.0(7) . . . . ?
P2 N2 P1 C10 65(2) . . . . ?
U1 N2 P1 C10 -126.5(5) . . . . ?
P2 N2 P1 C4 -50(2) . . . . ?
U1 N2 P1 C4 117.8(5) . . . . ?
P2 N2 P1 U1 -168(3) . . . . ?
Si1 N1 P1 N2 -167.1(9) . . . . ?
U1 N1 P1 N2 3.7(6) . . . . ?
Si1 N1 P1 C10 -48.2(11) . . . . ?
U1 N1 P1 C10 122.6(5) . . . . ?
Si1 N1 P1 C4 76.0(11) . . . . ?
U1 N1 P1 C4 -113.2(5) . . . . ?
Si1 N1 P1 U1 -170.8(12) . . . . ?
O1 U1 P1 N2 -90.5(6) . . . . ?
O2 U1 P1 N2 90.4(6) . . . . ?
N3 U1 P1 N2 0.1(6) . . . . ?
N1 U1 P1 N2 -175.3(8) . . . . ?
Cl1 U1 P1 N2 175.3(6) . . . . ?
Cl1 U1 P1 N2 33.3(8) 2_666 . . . ?
P2 U1 P1 N2 2.7(6) . . . . ?
O1 U1 P1 N1 84.8(6) . . . . ?
O2 U1 P1 N1 -94.3(6) . . . . ?
N2 U1 P1 N1 175.3(8) . . . . ?
N3 U1 P1 N1 175.4(6) . . . . ?
Cl1 U1 P1 N1 -9.4(5) . . . . ?
Cl1 U1 P1 N1 -151.4(7) 2_666 . . . ?
P2 U1 P1 N1 178.0(5) . . . . ?
O1 U1 P1 C10 -9.3(7) . . . . ?
O2 U1 P1 C10 171.6(6) . . . . ?
N2 U1 P1 C10 81.2(8) . . . . ?
N3 U1 P1 C10 81.3(6) . . . . ?
N1 U1 P1 C10 -94.1(8) . . . . ?
Cl1 U1 P1 C10 -103.5(6) . . . . ?
Cl1 U1 P1 C10 114.5(7) 2_666 . . . ?
P2 U1 P1 C10 83.9(6) . . . . ?
O1 U1 P1 C4 -176.2(6) . . . . ?
O2 U1 P1 C4 4.7(6) . . . . ?
N2 U1 P1 C4 -85.7(7) . . . . ?
N3 U1 P1 C4 -85.6(5) . . . . ?
N1 U1 P1 C4 99.0(7) . . . . ?
Cl1 U1 P1 C4 89.6(5) . . . . ?
Cl1 U1 P1 C4 -52.5(8) 2_666 . . . ?
P2 U1 P1 C4 -83.1(5) . . . . ?
Si2 N3 P2 N2 180.0(8) . . . . ?
U1 N3 P2 N2 -6.1(6) . . . . ?
Si2 N3 P2 C16 -62.2(9) . . . . ?
U1 N3 P2 C16 111.8(5) . . . . ?
Si2 N3 P2 C22 65.4(10) . . . . ?
U1 N3 P2 C22 -120.7(5) . . . . ?
Si2 N3 P2 U1 -173.9(10) . . . . ?
P1 N2 P2 N3 174(2) . . . . ?
U1 N2 P2 N3 6.4(6) . . . . ?
P1 N2 P2 C16 52(2) . . . . ?
U1 N2 P2 C16 -116.4(5) . . . . ?
P1 N2 P2 C22 -64(2) . . . . ?
U1 N2 P2 C22 127.7(5) . . . . ?
P1 N2 P2 U1 168(3) . . . . ?
O1 U1 P2 N3 -83.2(6) . . . . ?
O2 U1 P2 N3 96.0(6) . . . . ?
N2 U1 P2 N3 -172.1(8) . . . . ?
N1 U1 P2 N3 -173.7(6) . . . . ?
Cl1 U1 P2 N3 140.2(8) . . . . ?
Cl1 U1 P2 N3 10.7(5) 2_666 . . . ?
P1 U1 P2 N3 -174.8(5) . . . . ?
O1 U1 P2 N2 88.9(6) . . . . ?
O2 U1 P2 N2 -91.9(6) . . . . ?
N3 U1 P2 N2 172.1(8) . . . . ?
N1 U1 P2 N2 -1.7(6) . . . . ?
Cl1 U1 P2 N2 -47.8(9) . . . . ?
Cl1 U1 P2 N2 -177.2(6) 2_666 . . . ?
P1 U1 P2 N2 -2.7(6) . . . . ?
O1 U1 P2 C16 177.1(5) . . . . ?
O2 U1 P2 C16 -3.7(5) . . . . ?
N2 U1 P2 C16 88.2(7) . . . . ?
N3 U1 P2 C16 -99.7(7) . . . . ?
N1 U1 P2 C16 86.5(5) . . . . ?
Cl1 U1 P2 C16 40.5(8) . . . . ?
Cl1 U1 P2 C16 -89.0(4) 2_666 . . . ?
P1 U1 P2 C16 85.5(4) . . . . ?
O1 U1 P2 C22 11.4(6) . . . . ?
O2 U1 P2 C22 -169.4(6) . . . . ?
N2 U1 P2 C22 -77.5(7) . . . . ?
N3 U1 P2 C22 94.6(7) . . . . ?
N1 U1 P2 C22 -79.2(5) . . . . ?
Cl1 U1 P2 C22 -125.3(7) . . . . ?
Cl1 U1 P2 C22 105.3(5) 2_666 . . . ?
P1 U1 P2 C22 -80.2(5) . . . . ?
N2 P1 C4 C5 -104.7(8) . . . . ?
N1 P1 C4 C5 10.4(9) . . . . ?
C10 P1 C4 C5 138.3(8) . . . . ?
U1 P1 C4 C5 -52.2(8) . . . . ?
N2 P1 C4 C9 66.6(8) . . . . ?
N1 P1 C4 C9 -178.3(7) . . . . ?
C10 P1 C4 C9 -50.4(8) . . . . ?
U1 P1 C4 C9 119.1(6) . . . . ?
C9 C4 C5 C6 0.0 . . . . ?
P1 C4 C5 C6 171.4(9) . . . . ?
C4 C5 C6 C7 0.0 . . . . ?
C5 C6 C7 C8 0.0 . . . . ?
C6 C7 C8 C9 0.0 . . . . ?
C7 C8 C9 C4 0.0 . . . . ?
C5 C4 C9 C8 0.0 . . . . ?
P1 C4 C9 C8 -171.1(9) . . . . ?
N2 P1 C10 C11 -139.0(8) . . . . ?
N1 P1 C10 C11 104.8(9) . . . . ?
C4 P1 C10 C11 -23.2(10) . . . . ?
U1 P1 C10 C11 168.4(6) . . . . ?
N2 P1 C10 C15 39.9(9) . . . . ?
N1 P1 C10 C15 -76.3(9) . . . . ?
C4 P1 C10 C15 155.8(7) . . . . ?
U1 P1 C10 C15 -12.7(9) . . . . ?
C15 C10 C11 C12 0.0 . . . . ?
P1 C10 C11 C12 178.9(10) . . . . ?
C10 C11 C12 C13 0.0 . . . . ?
C11 C12 C13 C14 0.0 . . . . ?
C12 C13 C14 C15 0.0 . . . . ?
C13 C14 C15 C10 0.0 . . . . ?
C11 C10 C15 C14 0.0 . . . . ?
P1 C10 C15 C14 -179.0(9) . . . . ?
N3 P2 C16 C17 -69.6(7) . . . . ?
N2 P2 C16 C17 43.5(7) . . . . ?
C22 P2 C16 C17 158.8(6) . . . . ?
U1 P2 C16 C17 -9.6(7) . . . . ?
N3 P2 C16 C21 112.5(7) . . . . ?
N2 P2 C16 C21 -134.5(7) . . . . ?
C22 P2 C16 C21 -19.1(8) . . . . ?
U1 P2 C16 C21 172.5(5) . . . . ?
C21 C16 C17 C18 0.0 . . . . ?
P2 C16 C17 C18 -178.1(8) . . . . ?
C16 C17 C18 C19 0.0 . . . . ?
C17 C18 C19 C20 0.0 . . . . ?
C18 C19 C20 C21 0.0 . . . . ?
C19 C20 C21 C16 0.0 . . . . ?
C17 C16 C21 C20 0.0 . . . . ?
P2 C16 C21 C20 177.9(8) . . . . ?
N3 P2 C22 C23 -176.5(8) . . . . ?
N2 P2 C22 C23 72.2(9) . . . . ?
C16 P2 C22 C23 -44.8(9) . . . . ?
U1 P2 C22 C23 122.5(7) . . . . ?
N3 P2 C22 C27 13.2(10) . . . . ?
N2 P2 C22 C27 -98.0(8) . . . . ?
C16 P2 C22 C27 144.9(8) . . . . ?
U1 P2 C22 C27 -47.7(9) . . . . ?
C27 C22 C23 C24 0.0 . . . . ?
P2 C22 C23 C24 -170.2(10) . . . . ?
C22 C23 C24 C25 0.0 . . . . ?
C23 C24 C25 C26 0.0 . . . . ?
C24 C25 C26 C27 0.0 . . . . ?
C25 C26 C27 C22 0.0 . . . . ?
C23 C22 C27 C26 0.0 . . . . ?
P2 C22 C27 C26 170.3(10) . . . . ?
C1S Cl2S C1S Cl1S 117(10) 2_575 . . . ?
Cl2S Cl2S C1S Cl1S 117(10) 2_575 . . . ?
C1S Cl2S C1S Cl2S 0.000(4) 2_575 . . 2_575 ?
